data_4064659
loop_
_publ_author_name
'Sit, Mei-Mei'
'Chan, Hoi-Shan'
'Xie, Zuowei'

_publ_section_title
;
 Facile Synthesis ofansa-Zirconocenes Incorporating a Linked Dicarbollyl
 Ligand via Direct Deboration of Zirconocene Carboranyl Complexes
;
_journal_issue 13
_journal_name_full Organometallics
_journal_page_first 3449
_journal_paper_doi 10.1021/om200245g
_journal_volume 30
_journal_year 2011
_chemical_formula_sum 'C17.5 H35 B9 N2 Zr'
_chemical_formula_weight 461.98
_chemical_name_systematic
; 
 ? 
;
_space_group_IT_number 14
_symmetry_cell_setting monoclinic
_symmetry_space_group_name_Hall '-P 2yn'
_symmetry_space_group_name_H-M 'P 1 21/n 1'
_atom_sites_solution_hydrogens geom
_atom_sites_solution_primary direct
_atom_sites_solution_secondary difmap
_audit_creation_method SHELXL-97
_cell_angle_alpha 90.00
_cell_angle_beta 100.850(2)
_cell_angle_gamma 90.00
_cell_formula_units_Z 4
_cell_length_a 10.4773(11)
_cell_length_b 12.4044(14)
_cell_length_c 18.533(2)
_cell_measurement_reflns_used 58
_cell_measurement_temperature 293(2)
_cell_measurement_theta_max 14
_cell_measurement_theta_min -14
_cell_volume 2365.6(4)
_computing_cell_refinement 'BRUKER SMART CCD DIFFRACTOEMTER'
_computing_data_collection 'BRUKER SMART CCD DIFFRACTOEMTER'
_computing_data_reduction 'BRUKER SMART CCD DIFFRACTOEMTER'
_computing_molecular_graphics 'SIEMENS SHELXTL'
_computing_publication_material 'SIEMENS SHELXTL'
_computing_structure_refinement 'SHELXL-97 (Sheldrick, 2008)'
_computing_structure_solution 'SHELXS-97 (Sheldrick, 2008)'
_diffrn_ambient_temperature 293(2)
_diffrn_measured_fraction_theta_full 1.000
_diffrn_measured_fraction_theta_max 1.000
_diffrn_measurement_device_type 'BRUKER SMART CCD DIFFRACTOEMTER'
_diffrn_measurement_method 'OMEGA SCAN'
_diffrn_radiation_monochromator graphite
_diffrn_radiation_source 'fine-focus sealed tube'
_diffrn_radiation_type MoK\a
_diffrn_radiation_wavelength 0.71073
_diffrn_reflns_av_R_equivalents 0.0501
_diffrn_reflns_av_sigmaI/netI 0.0608
_diffrn_reflns_limit_h_max 11
_diffrn_reflns_limit_h_min -12
_diffrn_reflns_limit_k_max 14
_diffrn_reflns_limit_k_min -12
_diffrn_reflns_limit_l_max 22
_diffrn_reflns_limit_l_min -17
_diffrn_reflns_number 12550
_diffrn_reflns_theta_full 25.00
_diffrn_reflns_theta_max 25.00
_diffrn_reflns_theta_min 1.99
_exptl_absorpt_coefficient_mu 0.472
_exptl_absorpt_correction_T_max 1.0000
_exptl_absorpt_correction_T_min 0.591277
_exptl_absorpt_correction_type multi-scan
_exptl_crystal_colour orange
_exptl_crystal_density_diffrn 1.297
_exptl_crystal_density_method 'not measured'
_exptl_crystal_description block
_exptl_crystal_F_000 956
_exptl_crystal_size_max 0.30
_exptl_crystal_size_mid 0.20
_exptl_crystal_size_min 0.10
_platon_squeeze_details
;
;
_refine_diff_density_max 0.608
_refine_diff_density_min -0.424
_refine_diff_density_rms 0.080
_refine_ls_extinction_method none
_refine_ls_goodness_of_fit_ref 1.023
_refine_ls_hydrogen_treatment riding
_refine_ls_matrix_type full
_refine_ls_number_parameters 280
_refine_ls_number_reflns 4162
_refine_ls_number_restraints 23
_refine_ls_restrained_S_all 1.047
_refine_ls_R_factor_all 0.0856
_refine_ls_R_factor_gt 0.0517
_refine_ls_shift/su_max 0.001
_refine_ls_shift/su_mean 0.000
_refine_ls_structure_factor_coef Fsqd
_refine_ls_weighting_details 'calc w=1/[\s^2^(Fo^2^)+(0.0827P)^2^+0.0000P] where P=(Fo^2^+2Fc^2^)/3'
_refine_ls_weighting_scheme calc
_refine_ls_wR_factor_gt 0.1350
_refine_ls_wR_factor_ref 0.1511
_reflns_number_gt 2597
_reflns_number_total 4162
_reflns_threshold_expression >2sigma(I)
_cod_data_source_file om200245g_si_002.cif
_cod_data_source_block 2
_cod_depositor_comments
;
The following automatic conversions were performed:

'_symmetry_cell_setting' value 'Monoclinic' changed to 'monoclinic'
according to /home/saulius/struct/CIF-dictionaries/cif_core.dic
dictionary named 'cif_core.dic' version 2.4.1 from 2010-06-29.

Automatic conversion script
Id: cif_fix_values 1715 2011-07-08 13:25:40Z adriana 
;
_cod_original_sg_symbol_H-M P2(1)/n
_cod_original_formula_sum 'C17.50 H35 B9 N2 Zr'
_cod_database_code 4064659

loop_
_symmetry_equiv_pos_as_xyz
'x, y, z'
'-x+1/2, y+1/2, -z+1/2'
'-x, -y, -z'
'x-1/2, -y-1/2, z-1/2'

loop_
_atom_site_label
_atom_site_type_symbol
_atom_site_fract_x
_atom_site_fract_y
_atom_site_fract_z
_atom_site_U_iso_or_equiv
_atom_site_adp_type
_atom_site_occupancy
_atom_site_symmetry_multiplicity
_atom_site_calc_flag
_atom_site_refinement_flags
Zr1 Zr 0.74377(4) 0.33677(4) 0.84005(2) 0.0476(2) Uani 1 1 d .
C1 C 0.4981(4) 0.3917(4) 0.7895(3) 0.0506(12) Uani 1 1 d .
C2 C 0.5030(4) 0.2674(5) 0.8030(3) 0.0586(14) Uani 1 1 d .
H2 H 0.4900 0.2369 0.8569 0.070 Uiso 1 1 calc R
C11 C 0.4837(5) 0.4671(5) 0.8557(3) 0.0621(15) Uani 1 1 d .
C12 C 0.3756(5) 0.4318(6) 0.8959(3) 0.098(2) Uani 1 1 d .
H12A H 0.3714 0.4809 0.9354 0.147 Uiso 1 1 calc R
H12B H 0.3938 0.3605 0.9152 0.147 Uiso 1 1 calc R
H12C H 0.2940 0.4318 0.8621 0.147 Uiso 1 1 calc R
C13 C 0.4580(6) 0.5834(5) 0.8312(4) 0.092(2) Uani 1 1 d .
H13A H 0.4493 0.6270 0.8728 0.138 Uiso 1 1 calc R
H13B H 0.3792 0.5870 0.7952 0.138 Uiso 1 1 calc R
H13C H 0.5291 0.6095 0.8102 0.138 Uiso 1 1 calc R
C14 C 0.6141(5) 0.4563(4) 0.9060(3) 0.0555(13) Uani 1 1 d .
C15 C 0.6546(6) 0.3713(5) 0.9557(3) 0.0637(15) Uani 1 1 d .
H15A H 0.5974 0.3230 0.9768 0.076 Uiso 1 1 calc R
C16 C 0.7891(6) 0.3824(6) 0.9800(3) 0.0761(18) Uani 1 1 d .
H16A H 0.8421 0.3388 1.0185 0.091 Uiso 1 1 calc R
C17 C 0.8331(5) 0.4690(5) 0.9457(3) 0.0723(17) Uani 1 1 d .
H17A H 0.9215 0.4983 0.9565 0.087 Uiso 1 1 calc R
C18 C 0.7271(5) 0.5150(4) 0.8981(3) 0.0610(14) Uani 1 1 d .
H18A H 0.7276 0.5849 0.8734 0.073 Uiso 1 1 calc R
C19 C 0.7674(6) 0.1051(5) 0.9378(4) 0.0868(19) Uani 1 1 d .
H19A H 0.8181 0.0409 0.9501 0.130 Uiso 1 1 calc R
H19B H 0.6814 0.0858 0.9132 0.130 Uiso 1 1 calc R
H19C H 0.7623 0.1441 0.9820 0.130 Uiso 1 1 calc R
C20 C 0.9688(5) 0.1875(5) 0.9170(4) 0.0760(18) Uani 1 1 d .
H20A H 1.0116 0.1178 0.9222 0.091 Uiso 1 1 calc R
H20B H 0.9826 0.2218 0.9649 0.091 Uiso 1 1 calc R
C21 C 1.0253(5) 0.2560(5) 0.8641(4) 0.085(2) Uani 1 1 d .
H21A H 1.0969 0.2979 0.8910 0.102 Uiso 1 1 calc R
H21B H 1.0592 0.2099 0.8299 0.102 Uiso 1 1 calc R
C22 C 0.9813(6) 0.3954(6) 0.7730(5) 0.114(3) Uani 1 1 d .
H22A H 1.0710 0.3776 0.7748 0.171 Uiso 1 1 calc R
H22B H 0.9743 0.4697 0.7863 0.171 Uiso 1 1 calc R
H22C H 0.9333 0.3838 0.7242 0.171 Uiso 1 1 calc R
N1 N 0.8290(4) 0.1731(4) 0.8894(3) 0.0649(13) Uani 1 1 d .
H1A H 0.8266 0.1310 0.8489 0.078 Uiso 1 1 calc R
N2 N 0.9292(4) 0.3282(4) 0.8237(3) 0.0643(13) Uani 1 1 d .
B3 B 0.6001(6) 0.2022(6) 0.7561(4) 0.0696(19) Uani 1 1 d .
H3 H 0.6503 0.1265 0.7747 0.083 Uiso 1 1 calc R
B4 B 0.6621(6) 0.2988(7) 0.7049(4) 0.075(2) Uani 1 1 d .
H4 H 0.7541 0.2895 0.6851 0.090 Uiso 1 1 calc R
B5 B 0.5974(6) 0.4211(6) 0.7318(4) 0.0642(17) Uani 1 1 d .
H5 H 0.6481 0.4990 0.7333 0.077 Uiso 1 1 calc R
B6 B 0.3636(5) 0.3200(6) 0.7488(4) 0.071(2) Uani 1 1 d .
H6 H 0.2667 0.3256 0.7632 0.086 Uiso 1 1 calc R
B7 B 0.4301(6) 0.1964(6) 0.7270(4) 0.081(2) Uani 1 1 d .
H7 H 0.3764 0.1203 0.7278 0.097 Uiso 1 1 calc R
B8 B 0.5292(7) 0.2220(7) 0.6629(4) 0.090(3) Uani 1 1 d .
H8 H 0.5389 0.1633 0.6197 0.108 Uiso 1 1 calc R
B9 B 0.5280(7) 0.3612(8) 0.6461(4) 0.088(3) Uani 1 1 d .
H9 H 0.5378 0.3957 0.5928 0.106 Uiso 1 1 calc R
B10 B 0.4269(6) 0.4214(6) 0.7009(4) 0.073(2) Uani 1 1 d .
H10 H 0.3720 0.4955 0.6836 0.087 Uiso 1 1 calc R
B11 B 0.3838(7) 0.2959(7) 0.6598(4) 0.089(3) Uani 1 1 d .
H11 H 0.2993 0.2859 0.6151 0.107 Uiso 1 1 calc R
C23 C 0.3957(17) 0.1396(11) 1.0135(12) 0.202(6) Uani 1 1 d DU
C24 C 0.4718(17) 0.0394(15) 1.0112(10) 0.151(8) Uani 0.50 1 d PDU
C25 C 0.5738(13) 0.0056(17) 1.0624(6) 0.165(6) Uani 1 1 d D
C26 C 0.635(2) -0.0891(19) 1.0534(14) 0.147(9) Uani 0.50 1 d PD
C27 C 0.496(2) 0.0937(19) 1.0610(10) 0.133(7) Uani 0.50 1 d PDU

loop_
_atom_site_aniso_label
_atom_site_aniso_U_11
_atom_site_aniso_U_22
_atom_site_aniso_U_33
_atom_site_aniso_U_23
_atom_site_aniso_U_13
_atom_site_aniso_U_12
Zr1 0.0319(3) 0.0616(4) 0.0473(3) 0.0011(2) 0.00211(19) -0.0036(2)
C1 0.030(2) 0.064(3) 0.055(3) -0.013(3) 0.001(2) 0.004(2)
C2 0.040(3) 0.068(4) 0.064(3) -0.014(3) 0.001(2) -0.007(3)
C11 0.047(3) 0.065(4) 0.073(4) -0.030(3) 0.007(3) 0.001(3)
C12 0.058(4) 0.144(7) 0.099(5) -0.057(5) 0.035(3) -0.008(4)
C13 0.087(4) 0.074(5) 0.100(5) -0.043(4) -0.020(4) 0.020(4)
C14 0.055(3) 0.064(4) 0.049(3) -0.021(3) 0.012(2) -0.005(3)
C15 0.072(4) 0.073(4) 0.049(3) -0.007(3) 0.016(3) -0.011(3)
C16 0.082(4) 0.099(5) 0.039(3) -0.001(3) -0.012(3) 0.001(4)
C17 0.063(3) 0.085(5) 0.059(3) -0.006(3) -0.015(3) -0.020(3)
C18 0.060(3) 0.057(3) 0.058(3) -0.009(3) -0.009(3) -0.012(3)
C19 0.081(4) 0.084(5) 0.099(5) 0.031(4) 0.025(4) -0.006(4)
C20 0.051(3) 0.086(5) 0.086(4) 0.024(3) -0.001(3) 0.002(3)
C21 0.038(3) 0.091(5) 0.123(5) 0.019(4) 0.007(3) -0.002(3)
C22 0.057(4) 0.108(6) 0.184(8) 0.070(6) 0.040(5) 0.016(4)
N1 0.050(2) 0.065(3) 0.078(3) 0.018(2) 0.007(2) -0.008(2)
N2 0.032(2) 0.078(3) 0.084(3) 0.015(3) 0.013(2) -0.006(2)
B3 0.053(3) 0.065(4) 0.083(5) -0.025(4) -0.007(3) 0.012(3)
B4 0.044(3) 0.123(7) 0.057(4) -0.022(4) 0.007(3) 0.018(4)
B5 0.045(3) 0.077(5) 0.066(4) 0.007(3) -0.003(3) 0.001(3)
B6 0.030(3) 0.080(5) 0.099(5) -0.039(4) -0.005(3) 0.002(3)
B7 0.050(4) 0.076(5) 0.107(6) -0.044(4) -0.011(4) 0.002(3)
B8 0.063(4) 0.115(7) 0.083(5) -0.049(5) -0.012(4) 0.028(4)
B9 0.068(4) 0.146(8) 0.046(4) -0.014(4) -0.002(3) 0.015(5)
B10 0.051(4) 0.091(5) 0.066(4) -0.015(4) -0.014(3) 0.017(4)
B11 0.055(4) 0.112(6) 0.089(5) -0.046(5) -0.020(4) 0.022(4)
C23 0.200(9) 0.192(9) 0.234(10) 0.028(8) 0.093(8) -0.042(7)
C24 0.148(11) 0.151(12) 0.179(12) 0.026(9) 0.094(9) -0.037(9)
C25 0.125(10) 0.239(16) 0.122(9) 0.057(11) -0.002(7) -0.113(11)
C26 0.17(2) 0.130(19) 0.16(2) 0.006(18) 0.077(17) -0.080(19)
C27 0.129(11) 0.146(11) 0.132(11) 0.019(9) 0.048(9) -0.042(8)

loop_
_atom_type_symbol
_atom_type_description
_atom_type_scat_dispersion_real
_atom_type_scat_dispersion_imag
_atom_type_scat_source
C C 0.0033 0.0016 'International Tables Vol C Tables 4.2.6.8 and 6.1.1.4'
H H 0.0000 0.0000 'International Tables Vol C Tables 4.2.6.8 and 6.1.1.4'
B B 0.0013 0.0007 'International Tables Vol C Tables 4.2.6.8 and 6.1.1.4'
N N 0.0061 0.0033 'International Tables Vol C Tables 4.2.6.8 and 6.1.1.4'
Zr Zr -2.9673 0.5597 'International Tables Vol C Tables 4.2.6.8 and 6.1.1.4'

loop_
_geom_angle_atom_site_label_1
_geom_angle_atom_site_label_2
_geom_angle_atom_site_label_3
_geom_angle
_geom_angle_site_symmetry_1
_geom_angle_site_symmetry_3
N2 Zr1 N1 72.88(16) . .
N2 Zr1 C18 105.07(18) . .
N1 Zr1 C18 131.23(17) . .
N2 Zr1 C14 137.29(18) . .
N1 Zr1 C14 122.08(18) . .
C18 Zr1 C14 33.29(16) . .
N2 Zr1 B5 111.2(2) . .
N1 Zr1 B5 143.7(2) . .
C18 Zr1 B5 83.8(2) . .
C14 Zr1 B5 80.6(2) . .
N2 Zr1 C15 130.79(19) . .
N1 Zr1 C15 89.47(18) . .
C18 Zr1 C15 54.14(19) . .
C14 Zr1 C15 32.68(17) . .
B5 Zr1 C15 109.8(2) . .
N2 Zr1 B4 89.8(2) . .
N1 Zr1 B4 105.0(2) . .
C18 Zr1 B4 123.8(2) . .
C14 Zr1 B4 118.91(19) . .
B5 Zr1 B4 41.1(2) . .
C15 Zr1 B4 139.4(2) . .
N2 Zr1 B3 110.2(2) . .
N1 Zr1 B3 79.0(2) . .
C18 Zr1 B3 139.58(18) . .
C14 Zr1 B3 111.94(19) . .
B5 Zr1 B3 65.6(2) . .
C15 Zr1 B3 110.8(2) . .
B4 Zr1 B3 39.6(3) . .
N2 Zr1 C17 85.77(19) . .
N1 Zr1 C17 101.40(18) . .
C18 Zr1 C17 32.05(17) . .
C14 Zr1 C17 53.35(17) . .
B5 Zr1 C17 114.8(2) . .
C15 Zr1 C17 52.48(19) . .
B4 Zr1 C17 150.6(2) . .
B3 Zr1 C17 163.1(2) . .
N2 Zr1 C16 99.2(2) . .
N1 Zr1 C16 79.32(19) . .
C18 Zr1 C16 52.4(2) . .
C14 Zr1 C16 52.79(18) . .
B5 Zr1 C16 132.3(2) . .
C15 Zr1 C16 31.64(18) . .
B4 Zr1 C16 170.84(19) . .
B3 Zr1 C16 136.0(2) . .
C17 Zr1 C16 30.58(18) . .
N2 Zr1 C2 147.51(18) . .
N1 Zr1 C2 95.46(16) . .
C18 Zr1 C2 105.21(16) . .
C14 Zr1 C2 74.76(16) . .
B5 Zr1 C2 61.1(2) . .
C15 Zr1 C2 77.76(18) . .
B4 Zr1 C2 63.4(2) . .
B3 Zr1 C2 37.36(19) . .
C17 Zr1 C2 126.63(18) . .
C16 Zr1 C2 108.47(19) . .
N2 Zr1 C1 148.64(18) . .
N1 Zr1 C1 129.41(16) . .
C18 Zr1 C1 77.39(16) . .
C14 Zr1 C1 55.74(15) . .
B5 Zr1 C1 37.49(18) . .
C15 Zr1 C1 76.57(17) . .
B4 Zr1 C1 64.82(17) . .
B3 Zr1 C1 62.23(18) . .
C17 Zr1 C1 107.01(17) . .
C16 Zr1 C1 106.15(17) . .
C2 Zr1 C1 34.32(17) . .
C2 C1 C11 117.9(4) . .
C2 C1 B5 108.3(4) . .
C11 C1 B5 122.2(5) . .
C2 C1 B10 111.2(4) . .
C11 C1 B10 122.1(5) . .
B5 C1 B10 63.2(4) . .
C2 C1 B6 63.8(3) . .
C11 C1 B6 117.4(4) . .
B5 C1 B6 113.1(4) . .
B10 C1 B6 61.1(4) . .
C2 C1 Zr1 71.9(2) . .
C11 C1 Zr1 96.1(3) . .
B5 C1 Zr1 66.6(2) . .
B10 C1 Zr1 127.7(3) . .
B6 C1 Zr1 133.1(3) . .
C1 C2 B3 113.6(5) . .
C1 C2 B7 112.3(5) . .
B3 C2 B7 62.8(4) . .
C1 C2 B6 62.5(3) . .
B3 C2 B6 114.2(4) . .
B7 C2 B6 61.4(3) . .
C1 C2 Zr1 73.8(2) . .
B3 C2 Zr1 69.2(3) . .
B7 C2 Zr1 129.8(4) . .
B6 C2 Zr1 133.6(4) . .
C14 C11 C13 111.0(5) . .
C14 C11 C12 109.9(5) . .
C13 C11 C12 108.1(5) . .
C14 C11 C1 102.7(4) . .
C13 C11 C1 111.7(5) . .
C12 C11 C1 113.4(4) . .
C15 C14 C18 107.2(5) . .
C15 C14 C11 126.6(5) . .
C18 C14 C11 124.4(5) . .
C15 C14 Zr1 75.5(3) . .
C18 C14 Zr1 73.2(3) . .
C11 C14 Zr1 105.3(3) . .
C16 C15 C14 107.3(5) . .
C16 C15 Zr1 77.3(3) . .
C14 C15 Zr1 71.8(3) . .
C17 C16 C15 109.4(5) . .
C17 C16 Zr1 73.9(3) . .
C15 C16 Zr1 71.1(3) . .
C16 C17 C18 108.4(5) . .
C16 C17 Zr1 75.5(3) . .
C18 C17 Zr1 69.6(3) . .
C17 C18 C14 107.6(5) . .
C17 C18 Zr1 78.3(3) . .
C14 C18 Zr1 73.5(3) . .
N1 C20 C21 109.3(5) . .
N2 C21 C20 111.6(4) . .
C19 N1 C20 112.4(4) . .
C19 N1 Zr1 124.0(4) . .
C20 N1 Zr1 108.3(3) . .
C22 N2 C21 112.6(4) . .
C22 N2 Zr1 124.0(4) . .
C21 N2 Zr1 123.3(4) . .
C2 B3 B4 106.2(5) . .
C2 B3 B7 59.9(3) . .
B4 B3 B7 108.9(5) . .
C2 B3 B8 104.9(5) . .
B4 B3 B8 59.9(5) . .
B7 B3 B8 59.4(4) . .
C2 B3 Zr1 73.4(3) . .
B4 B3 Zr1 69.2(3) . .
B7 B3 Zr1 131.0(4) . .
B8 B3 Zr1 126.4(5) . .
B3 B4 B8 61.1(4) . .
B3 B4 B5 103.6(5) . .
B8 B4 B5 106.1(4) . .
B3 B4 B9 107.6(5) . .
B8 B4 B9 59.6(4) . .
B5 B4 B9 60.1(4) . .
B3 B4 Zr1 71.2(3) . .
B8 B4 Zr1 129.4(5) . .
B5 B4 Zr1 68.8(3) . .
B9 B4 Zr1 127.1(4) . .
C1 B5 B10 59.6(3) . .
C1 B5 B4 108.1(5) . .
B10 B5 B4 109.1(5) . .
C1 B5 B9 106.3(5) . .
B10 B5 B9 59.6(4) . .
B4 B5 B9 60.3(4) . .
C1 B5 Zr1 76.0(3) . .
B10 B5 Zr1 133.3(4) . .
B4 B5 Zr1 70.1(3) . .
B9 B5 Zr1 128.6(5) . .
C1 B6 B11 105.7(5) . .
C1 B6 C2 53.7(3) . .
B11 B6 C2 104.3(4) . .
C1 B6 B10 59.3(3) . .
B11 B6 B10 60.8(5) . .
C2 B6 B10 101.9(4) . .
C1 B6 B7 102.9(4) . .
B11 B6 B7 60.4(4) . .
C2 B6 B7 58.7(3) . .
B10 B6 B7 107.9(5) . .
C2 B7 B8 103.6(5) . .
C2 B7 B11 104.0(5) . .
B8 B7 B11 60.7(5) . .
C2 B7 B6 59.9(3) . .
B8 B7 B6 108.0(6) . .
B11 B7 B6 58.8(4) . .
C2 B7 B3 57.3(3) . .
B8 B7 B3 60.4(4) . .
B11 B7 B3 108.4(6) . .
B6 B7 B3 108.3(5) . .
B4 B8 B7 108.8(5) . .
B4 B8 B9 61.3(5) . .
B7 B8 B9 108.3(5) . .
B4 B8 B3 59.0(4) . .
B7 B8 B3 60.2(4) . .
B9 B8 B3 107.3(5) . .
B4 B8 B11 109.9(6) . .
B7 B8 B11 59.9(5) . .
B9 B8 B11 60.5(5) . .
B3 B8 B11 107.7(5) . .
B8 B9 B10 107.4(6) . .
B8 B9 B11 60.2(5) . .
B10 B9 B11 59.4(4) . .
B8 B9 B5 105.4(5) . .
B10 B9 B5 59.9(4) . .
B11 B9 B5 106.2(5) . .
B8 B9 B4 59.1(4) . .
B10 B9 B4 108.8(5) . .
B11 B9 B4 107.9(6) . .
B5 B9 B4 59.6(4) . .
C1 B10 B6 59.6(4) . .
C1 B10 B11 104.8(5) . .
B6 B10 B11 59.2(4) . .
C1 B10 B9 105.1(4) . .
B6 B10 B9 108.4(6) . .
B11 B10 B9 60.6(5) . .
C1 B10 B5 57.2(3) . .
B6 B10 B5 107.0(5) . .
B11 B10 B5 107.5(5) . .
B9 B10 B5 60.4(4) . .
B6 B11 B10 60.0(4) . .
B6 B11 B7 60.8(4) . .
B10 B11 B7 107.6(5) . .
B6 B11 B8 108.6(5) . .
B10 B11 B8 107.2(5) . .
B7 B11 B8 59.5(5) . .
B6 B11 B9 108.6(5) . .
B10 B11 B9 60.0(4) . .
B7 B11 B9 107.1(5) . .
B8 B11 B9 59.4(5) . .
C27 C23 C26 114.4(15) . 3_657
C27 C23 C24 46.7(13) . .
C26 C23 C24 68.0(15) 3_657 .
C27 C24 C24 133.1(19) . 3_657
C27 C24 C25 65.4(10) . .
C24 C24 C25 68.3(12) 3_657 .
C27 C24 C25 165.5(15) . 3_657
C24 C24 C25 59.2(13) 3_657 3_657
C25 C24 C25 127.5(12) . 3_657
C27 C24 C23 61.3(8) . .
C24 C24 C23 163(2) 3_657 .
C25 C24 C23 126.6(15) . .
C25 C24 C23 105.3(14) 3_657 .
C27 C24 C26 113.7(12) . 3_657
C24 C24 C26 111.1(18) 3_657 3_657
C25 C24 C26 172.4(18) . 3_657
C25 C24 C26 52.6(9) 3_657 3_657
C23 C24 C26 52.7(9) . 3_657
C24 C25 C27 49.3(13) . .
C24 C25 C26 120.5(19) . .
C27 C25 C26 169.6(17) . .
C24 C25 C24 52.5(13) . 3_657
C27 C25 C24 101.5(14) . 3_657
C26 C25 C24 68.7(18) . 3_657
C25 C26 C23 118(2) . 3_657
C25 C26 C24 58.8(14) . 3_657
C23 C26 C24 59.2(13) 3_657 3_657
C24 C27 C25 65.3(9) . .
C24 C27 C23 72.1(11) . .
C25 C27 C23 137.3(17) . .

loop_
_geom_bond_atom_site_label_1
_geom_bond_atom_site_label_2
_geom_bond_distance
_geom_bond_site_symmetry_2
Zr1 N2 2.025(4) .
Zr1 N1 2.334(4) .
Zr1 C18 2.479(5) .
Zr1 C14 2.483(5) .
Zr1 B5 2.513(6) .
Zr1 C15 2.531(5) .
Zr1 B4 2.535(6) .
Zr1 B3 2.567(6) .
Zr1 C17 2.590(5) .
Zr1 C16 2.609(5) .
Zr1 C2 2.631(5) .
Zr1 C1 2.657(4) .
C1 C2 1.560(8) .
C1 C11 1.573(7) .
C1 B5 1.667(8) .
C1 B10 1.711(8) .
C1 B6 1.716(7) .
C2 B3 1.666(8) .
C2 B7 1.714(8) .
C2 B6 1.736(8) .
C11 C14 1.508(7) .
C11 C13 1.521(8) .
C11 C12 1.531(8) .
C14 C15 1.411(7) .
C14 C18 1.421(7) .
C15 C16 1.403(8) .
C16 C17 1.371(8) .
C17 C18 1.403(7) .
C19 N1 1.468(7) .
C20 N1 1.469(7) .
C20 C21 1.500(8) .
C21 N2 1.446(7) .
C22 N2 1.438(7) .
B3 B4 1.729(11) .
B3 B7 1.762(9) .
B3 B8 1.765(10) .
B4 B8 1.745(10) .
B4 B5 1.771(10) .
B4 B9 1.784(10) .
B5 B10 1.770(8) .
B5 B9 1.779(9) .
B6 B11 1.727(10) .
B6 B10 1.741(11) .
B6 B7 1.762(9) .
B7 B8 1.748(11) .
B7 B11 1.755(12) .
B8 B9 1.755(12) .
B8 B11 1.769(9) .
B9 B10 1.764(10) .
B9 B11 1.774(12) .
B10 B11 1.754(10) .
C23 C27 1.365(10) .
C23 C26 1.37(3) 3_657
C23 C24 1.481(10) .
C24 C27 1.13(3) .
C24 C24 1.25(3) 3_657
C24 C25 1.356(10) .
C24 C25 1.47(2) 3_657
C24 C26 1.60(3) 3_657
C25 C27 1.358(10) .
C25 C26 1.363(10) .
C25 C24 1.47(2) 3_657
C26 C23 1.37(2) 3_657
C26 C24 1.60(3) 3_657

loop_
_platon_squeeze_void_nr
_platon_squeeze_void_average_x
_platon_squeeze_void_average_y
_platon_squeeze_void_average_z
_platon_squeeze_void_volume
_platon_squeeze_void_count_electrons
1 0.244 0.748 0.465 24.7 -0.4
2 0.256 0.248 0.035 24.7 0.6
3 0.744 0.752 0.965 24.7 0.2
4 0.756 0.252 0.535 24.7 -0.2
